data_4067098
loop_
_publ_author_name
'Colebatch, Annie L.'
'Hill, Anthony F.'
'Shang, Rong'
'Willis, Anthony C.'

_publ_section_title
;
 Synthesis of a Thiocarbamoyl Alkylidyne Complex and Caveats Associated
 with the Use of [Mo(\\tb CLi)(CO)2(Tp*)] (Tp* =
 Hydrotris(3,5-dimethylpyrazol-1-yl)borate)
;
_journal_issue 23
_journal_name_full Organometallics
_journal_page_first 6482
_journal_paper_doi 10.1021/om1008296
_journal_volume 29
_journal_year 2010
_chemical_compound_source local
_chemical_formula_moiety 'C36 H42 B2 Mo2 N12 O4, 4(C H2 Cl2)'
_chemical_formula_sum 'C40 H50 B2 Cl8 Mo2 N12 O4'
_chemical_formula_weight 1260.04
_space_group_IT_number 14
_symmetry_cell_setting monoclinic
_symmetry_space_group_name_Hall '-P 2yn'
_symmetry_space_group_name_H-M 'P 1 21/n 1'
_atom_sites_solution_hydrogens geom
_atom_sites_solution_primary direct
_audit_creation_date 08-09-05
_audit_creation_method CRYSTALS_ver_12.85
_cell_angle_alpha 90
_cell_angle_beta 100.3897(17)
_cell_angle_gamma 90
_cell_formula_units_Z 2
_cell_length_a 11.1842(3)
_cell_length_b 15.2482(4)
_cell_length_c 16.5134(4)
_cell_measurement_reflns_used 164839
_cell_measurement_temperature 200
_cell_measurement_theta_max 27.5
_cell_measurement_theta_min 2.6
_cell_volume 2770.00(12)
_computing_cell_refinement 'DENZO/SCALEPACK (Otwinowski & Minor, 1997)'
_computing_data_collection 'COLLECT (Nonius, 1997-2001).'
_computing_data_reduction 'DENZO/SCALEPACK (Otwinowski & Minor, 1997)'
_computing_molecular_graphics 'PLATON (Spek, 2008)'
_computing_publication_material 'CRYSTALS (Betteridge et al., 2003)'
_computing_structure_refinement 'CRYSTALS (Betteridge et al., 2003)'
_computing_structure_solution 'SIR92 (Altomare et al., 1994)'
_diffrn_ambient_temperature 200
_diffrn_measured_fraction_theta_full 0.998
_diffrn_measured_fraction_theta_max 0.995
_diffrn_measurement_device 'Nonius KappaCCD'
_diffrn_measurement_device_type Area
_diffrn_measurement_method '\f and \w scans with CCD'
_diffrn_radiation_monochromator graphite
_diffrn_radiation_type 'Mo K\a'
_diffrn_radiation_wavelength 0.71073
_diffrn_reflns_av_R_equivalents 0.068
_diffrn_reflns_limit_h_max 14
_diffrn_reflns_limit_h_min -14
_diffrn_reflns_limit_k_max 19
_diffrn_reflns_limit_k_min -19
_diffrn_reflns_limit_l_max 21
_diffrn_reflns_limit_l_min -21
_diffrn_reflns_number 51449
_diffrn_reflns_theta_full 26.986
_diffrn_reflns_theta_max 27.537
_diffrn_reflns_theta_min 2.672
_diffrn_standards_number 0
_exptl_absorpt_coefficient_mu 0.888
_exptl_absorpt_correction_T_max 0.937
_exptl_absorpt_correction_T_min 0.868
_exptl_absorpt_correction_type integration
_exptl_absorpt_process_details
;
via Gaussian method (Coppens, 1970) implemented in maXus (Mackay et al, 2000)
;
_exptl_crystal_colour 'dark purple'
_exptl_crystal_density_diffrn 1.511
_exptl_crystal_density_method 'not measured'
_exptl_crystal_description block
_exptl_crystal_F_000 1272
_exptl_crystal_size_max 0.25
_exptl_crystal_size_mid 0.23
_exptl_crystal_size_min 0.12
_refine_diff_density_max 1.32
_refine_diff_density_min -1.43
_refine_ls_extinction_method None
_refine_ls_goodness_of_fit_ref 0.9672
_refine_ls_hydrogen_treatment constr
_refine_ls_matrix_type full
_refine_ls_number_parameters 307
_refine_ls_number_reflns 6352
_refine_ls_number_restraints 0
_refine_ls_R_factor_all 0.0664
_refine_ls_R_factor_gt 0.0484
_refine_ls_shift/su_max 0.003999
_refine_ls_structure_factor_coef Fsqd
_refine_ls_weighting_details
;
 Method= Modified Sheldrick 
 w=1/[\s^2^(F^2^) + ( 0.08P)^2^ + 0.77P] 
 ,where P=(max(Fo^2^,0) + 2Fc^2^)/3 
;
_refine_ls_weighting_scheme calc
_refine_ls_wR_factor_all 0.1409
_refine_ls_wR_factor_gt 0.1351
_refine_ls_wR_factor_ref 0.1409
_reflns_limit_h_max 14
_reflns_limit_h_min -14
_reflns_limit_k_max 19
_reflns_limit_k_min 0
_reflns_limit_l_max 21
_reflns_limit_l_min 0
_reflns_number_gt 4592
_reflns_number_total 6354
_reflns_threshold_expression I>2.0\s(I)
_oxford_diffrn_Wilson_B_factor 2.78
_oxford_diffrn_Wilson_scale 10.43
_oxford_refine_ls_r_factor_ref 0.0664
_oxford_refine_ls_scale 0.3707(5)
_oxford_reflns_number_all 6352
_oxford_reflns_threshold_expression_ref I>-10.0\s(I)
_oxford_structure_analysis_title '9051523 rong007'
_cod_data_source_file om1008296_si_001.cif
_cod_data_source_block Compound_6
_cod_depositor_comments
;
The following automatic conversions were performed:

'_symmetry_cell_setting' value 'Monoclinic' changed to 'monoclinic'
according to /home/saulius/struct/CIF-dictionaries/cif_core.dic
dictionary named 'cif_core.dic' version 2.4.1 from 2010-06-29.

Automatic conversion script
Id: cif_fix_values 1715 2011-07-08 13:25:40Z adriana 
;
_cod_original_sg_symbol_H-M 'P 1 21/n 1 '
_cod_database_code 4067098

loop_
_symmetry_equiv_pos_as_xyz
x,y,z
-x,-y,-z
-x+1/2,y+1/2,-z+1/2
x+1/2,-y+1/2,z+1/2

loop_
_atom_site_label
_atom_site_type_symbol
_atom_site_fract_x
_atom_site_fract_y
_atom_site_fract_z
_atom_site_U_iso_or_equiv
_atom_site_occupancy
_atom_site_adp_type
_atom_site_refinement_flags_posn
Mo1 Mo 0.91773(3) 0.629805(18) 0.411256(17) 0.0323 1.0000 Uani .
Cl31 Cl 0.36605(18) 0.13253(11) 0.49643(10) 0.0918 1.0000 Uani .
Cl32 Cl 0.56091(17) 0.19806(13) 0.62194(15) 0.1087 1.0000 Uani .
Cl41 Cl 0.5204(2) 0.31170(12) 0.39728(12) 0.1080 1.0000 Uani .
Cl42 Cl 0.3401(3) 0.3336(3) 0.2485(3) 0.2305 1.0000 Uani .
O11 O 0.8718(3) 0.7030(2) 0.5807(2) 0.0631 1.0000 Uani .
O12 O 1.1880(3) 0.6953(2) 0.4553(2) 0.0655 1.0000 Uani .
N11 N 0.9311(3) 0.59160(19) 0.28336(18) 0.0363 1.0000 Uani .
N12 N 0.8420(3) 0.61599(19) 0.21887(18) 0.0352 1.0000 Uani .
N13 N 0.8582(3) 0.76138(19) 0.34828(18) 0.0370 1.0000 Uani .
N14 N 0.7794(3) 0.75979(19) 0.27362(17) 0.0348 1.0000 Uani .
N15 N 0.7233(3) 0.59599(19) 0.36899(18) 0.0350 1.0000 Uani .
N16 N 0.6639(3) 0.62158(19) 0.29184(18) 0.0350 1.0000 Uani .
C1 C 0.9748(3) 0.5314(2) 0.4725(2) 0.0331 1.0000 Uani .
C3 C 0.4075(6) 0.2009(5) 0.5802(4) 0.0957 1.0000 Uani .
C4 C 0.4405(8) 0.2730(5) 0.3069(5) 0.1249 1.0000 Uani .
C11 C 0.8882(4) 0.6780(3) 0.5200(3) 0.0453 1.0000 Uani .
C12 C 1.0916(4) 0.6735(3) 0.4379(2) 0.0461 1.0000 Uani .
C101 C 0.9670(5) 0.8752(3) 0.4433(3) 0.0600 1.0000 Uani .
C102 C 0.8817(4) 0.8464(2) 0.3657(2) 0.0416 1.0000 Uani .
C103 C 0.8186(4) 0.8988(2) 0.3043(2) 0.0444 1.0000 Uani .
C104 C 0.7548(3) 0.8430(2) 0.2479(2) 0.0373 1.0000 Uani .
C105 C 0.6706(4) 0.8636(3) 0.1689(3) 0.0517 1.0000 Uani .
C106 C 0.6745(4) 0.5146(3) 0.4894(2) 0.0481 1.0000 Uani .
C107 C 0.6416(3) 0.5530(2) 0.4046(2) 0.0395 1.0000 Uani .
C108 C 0.5300(4) 0.5510(3) 0.3512(3) 0.0477 1.0000 Uani .
C109 C 0.5460(4) 0.5948(3) 0.2814(2) 0.0426 1.0000 Uani .
C110 C 0.4560(4) 0.6119(3) 0.2043(3) 0.0612 1.0000 Uani .
C111 C 1.1246(4) 0.5070(3) 0.3035(3) 0.0566 1.0000 Uani .
C112 C 1.0132(4) 0.5443(3) 0.2515(2) 0.0413 1.0000 Uani .
C113 C 0.9771(4) 0.5391(3) 0.1665(2) 0.0452 1.0000 Uani .
C114 C 0.8691(4) 0.5843(2) 0.1476(2) 0.0405 1.0000 Uani .
C115 C 0.7892(4) 0.5985(3) 0.0656(2) 0.0532 1.0000 Uani .
B1 B 0.7320(4) 0.6713(3) 0.2336(3) 0.0366 1.0000 Uani .
H31 H 0.3609 0.1832 0.6239 0.1164 1.0000 Uiso R
H32 H 0.3855 0.2624 0.5625 0.1164 1.0000 Uiso R
H41 H 0.5018 0.2558 0.2726 0.1430 1.0000 Uiso R
H42 H 0.3965 0.2196 0.3209 0.1430 1.0000 Uiso R
H1011 H 0.9722 0.9406 0.4447 0.0672 1.0000 Uiso R
H1012 H 1.0496 0.8500 0.4436 0.0672 1.0000 Uiso R
H1013 H 0.9354 0.8538 0.4926 0.0672 1.0000 Uiso R
H1031 H 0.8195 0.9643 0.3017 0.0517 1.0000 Uiso R
H1051 H 0.6649 0.9286 0.1613 0.0590 1.0000 Uiso R
H1052 H 0.7027 0.8367 0.1218 0.0590 1.0000 Uiso R
H1053 H 0.5882 0.8392 0.1707 0.0590 1.0000 Uiso R
H1061 H 0.6015 0.4855 0.5046 0.0575 1.0000 Uiso R
H1062 H 0.7030 0.5624 0.5298 0.0575 1.0000 Uiso R
H1063 H 0.7408 0.4704 0.4903 0.0575 1.0000 Uiso R
H1081 H 0.4533 0.5231 0.3617 0.0562 1.0000 Uiso R
H1101 H 0.3754 0.5867 0.2100 0.0707 1.0000 Uiso R
H1102 H 0.4476 0.6766 0.1949 0.0707 1.0000 Uiso R
H1103 H 0.4848 0.5839 0.1566 0.0707 1.0000 Uiso R
H1111 H 1.1728 0.4744 0.2678 0.0676 1.0000 Uiso R
H1112 H 1.1750 0.5555 0.3326 0.0676 1.0000 Uiso R
H1113 H 1.1005 0.4659 0.3450 0.0676 1.0000 Uiso R
H1131 H 1.0209 0.5086 0.1269 0.0543 1.0000 Uiso R
H1151 H 0.8264 0.5696 0.0218 0.0621 1.0000 Uiso R
H1152 H 0.7806 0.6628 0.0542 0.0621 1.0000 Uiso R
H1153 H 0.7072 0.5725 0.0662 0.0621 1.0000 Uiso R

loop_
_atom_site_aniso_label
_atom_site_aniso_U_11
_atom_site_aniso_U_22
_atom_site_aniso_U_33
_atom_site_aniso_U_23
_atom_site_aniso_U_13
_atom_site_aniso_U_12
Mo1 0.04029(19) 0.02344(16) 0.02909(17) 0.00322(12) -0.00439(12) 0.00149(13)
Cl31 0.1225(14) 0.0747(10) 0.0782(10) 0.0011(8) 0.0184(9) 0.0011(9)
Cl32 0.0874(11) 0.0878(12) 0.1461(17) -0.0136(12) 0.0078(11) 0.0001(9)
Cl41 0.1421(17) 0.0780(11) 0.1017(13) -0.0044(9) 0.0159(12) -0.0175(11)
Cl42 0.143(2) 0.246(4) 0.261(4) -0.092(3) -0.072(3) 0.103(3)
O11 0.081(2) 0.058(2) 0.0475(18) -0.0151(15) 0.0050(16) 0.0055(17)
O12 0.059(2) 0.059(2) 0.074(2) 0.0026(17) -0.0008(17) -0.0148(16)
N11 0.0449(17) 0.0283(15) 0.0333(15) 0.0019(12) 0.0003(13) 0.0007(13)
N12 0.0438(17) 0.0284(15) 0.0306(14) 0.0032(12) -0.0011(13) 0.0007(12)
N13 0.0453(18) 0.0257(15) 0.0350(16) 0.0036(12) -0.0060(13) 0.0008(12)
N14 0.0421(17) 0.0252(14) 0.0332(15) 0.0034(12) -0.0036(13) 0.0014(12)
N15 0.0421(17) 0.0292(15) 0.0308(14) 0.0036(12) -0.0015(13) 0.0025(13)
N16 0.0388(16) 0.0299(15) 0.0322(14) 0.0024(12) -0.0048(12) -0.0016(12)
C1 0.0383(18) 0.0292(17) 0.0293(16) -0.0023(13) -0.0009(14) -0.0020(14)
C3 0.092(5) 0.095(5) 0.104(5) -0.023(4) 0.028(4) 0.013(4)
C4 0.156(8) 0.094(6) 0.107(6) -0.010(5) -0.023(5) 0.030(5)
C11 0.047(2) 0.039(2) 0.042(2) 0.0103(17) -0.0106(18) -0.0011(17)
C12 0.053(3) 0.040(2) 0.039(2) 0.0042(17) -0.0067(18) 0.0065(19)
C101 0.076(3) 0.035(2) 0.057(3) -0.0042(19) -0.020(2) -0.008(2)
C102 0.049(2) 0.0300(18) 0.041(2) 0.0002(15) -0.0045(17) -0.0047(16)
C103 0.056(2) 0.0247(17) 0.049(2) 0.0018(16) -0.0017(19) 0.0022(16)
C104 0.046(2) 0.0269(17) 0.0373(19) 0.0084(14) 0.0015(16) 0.0047(15)
C105 0.067(3) 0.034(2) 0.046(2) 0.0117(18) -0.009(2) 0.0085(19)
C106 0.049(2) 0.055(3) 0.041(2) 0.0108(19) 0.0068(18) -0.0019(19)
C107 0.044(2) 0.036(2) 0.0377(19) 0.0054(15) 0.0050(16) 0.0023(16)
C108 0.040(2) 0.050(2) 0.050(2) 0.0066(19) 0.0014(18) -0.0047(18)
C109 0.041(2) 0.038(2) 0.044(2) 0.0041(17) -0.0027(17) -0.0017(16)
C110 0.051(3) 0.072(3) 0.054(3) 0.016(2) -0.009(2) -0.011(2)
C111 0.054(3) 0.064(3) 0.051(2) 0.004(2) 0.008(2) 0.018(2)
C112 0.048(2) 0.037(2) 0.039(2) 0.0039(16) 0.0086(17) 0.0025(17)
C113 0.056(2) 0.040(2) 0.040(2) 0.0004(17) 0.0094(18) 0.0051(18)
C114 0.056(2) 0.0324(19) 0.0322(18) -0.0006(15) 0.0054(17) -0.0019(17)
C115 0.070(3) 0.054(3) 0.0319(19) -0.0013(18) -0.0027(19) 0.005(2)
B1 0.046(2) 0.0241(18) 0.036(2) 0.0025(16) -0.0041(17) 0.0036(17)

loop_
_atom_type_symbol
_atom_type_scat_dispersion_real
_atom_type_scat_dispersion_imag
_atom_type_scat_Cromer_Mann_a1
_atom_type_scat_Cromer_Mann_b1
_atom_type_scat_Cromer_Mann_a2
_atom_type_scat_Cromer_Mann_b2
_atom_type_scat_Cromer_Mann_a3
_atom_type_scat_Cromer_Mann_b3
_atom_type_scat_Cromer_Mann_a4
_atom_type_scat_Cromer_Mann_b4
_atom_type_scat_Cromer_Mann_c
_atom_type_scat_source
C 0.0033 0.0016 2.3100 20.8439 1.0200 10.2075 1.5886 0.5687 0.8650 51.6512 0.2156 'International Tables Vol C 4.2.6.8 and 6.1.1.4'
H 0.0000 0.0000 0.4930 10.5109 0.3229 26.1257 0.1402 3.1424 0.0408 57.7998 0.0030 'International Tables Vol C 4.2.6.8 and 6.1.1.4'
B 0.0013 0.0007 2.0545 23.2185 1.3326 1.0210 1.0979 60.3498 0.7068 0.1403 -0.1932 'International Tables Vol C 4.2.6.8 and 6.1.1.4'
Mo -1.6832 0.6857 3.7025 0.2772 17.2356 1.0958 12.8876 11.0040 3.7429 61.6584 4.3875 'International Tables Vol C 4.2.6.8 and 6.1.1.4'
N 0.0061 0.0033 12.2126 0.0057 3.1322 9.8933 2.0125 28.9975 1.1663 0.5826 -11.5290 'International Tables Vol C 4.2.6.8 and 6.1.1.4'
O 0.0106 0.0060 3.0485 13.2771 2.2868 5.7011 1.5463 0.3239 0.8670 32.9089 0.2508 'International Tables Vol C 4.2.6.8 and 6.1.1.4'
S 0.1246 0.1234 6.9053 1.4679 5.2034 22.2151 1.4379 0.2536 1.5863 56.1720 0.8669 'International Tables Vol C 4.2.6.8 and 6.1.1.4'
Cl 0.1484 0.1585 11.4604 0.0104 7.1964 1.1662 6.2556 18.5194 1.6455 47.7784 -9.5574 'International Tables Vol C 4.2.6.8 and 6.1.1.4'

loop_
_exptl_crystal_face_index_h
_exptl_crystal_face_index_k
_exptl_crystal_face_index_l
_exptl_crystal_face_perp_dist
0 1 1 0.129
1 -1 0 0.086
-1 1 0 0.097
1 1 -2 0.051
-1 -1 2 0.085
0 -1 -1 0.100
1 0 -1 0.035
-1 0 1 0.088
1 1 0 0.080
-1 -1 0 0.100

loop_
_geom_angle_atom_site_label_1
_geom_angle_site_symmetry_1
_geom_angle_atom_site_label_2
_geom_angle_atom_site_label_3
_geom_angle
_geom_angle_publ_flag
N11 . Mo1 N13 82.11(11) yes
N11 . Mo1 N15 82.56(11) yes
N13 . Mo1 N15 82.73(11) yes
N11 . Mo1 C1 103.31(13) yes
N13 . Mo1 C1 173.27(12) yes
N15 . Mo1 C1 101.79(13) yes
N11 . Mo1 C11 171.63(13) yes
N13 . Mo1 C11 90.22(13) yes
N15 . Mo1 C11 93.19(14) yes
C1 . Mo1 C11 84.59(15) yes
N11 . Mo1 C12 93.80(14) yes
N13 . Mo1 C12 89.98(13) yes
N15 . Mo1 C12 172.22(13) yes
C1 . Mo1 C12 85.71(15) yes
C11 . Mo1 C12 89.52(16) yes
Mo1 . N11 N12 120.1(2) yes
Mo1 . N11 C112 132.8(2) yes
N12 . N11 C112 107.1(3) yes
N11 . N12 C114 109.4(3) yes
N11 . N12 B1 120.9(3) yes
C114 . N12 B1 129.7(3) yes
Mo1 . N13 N14 118.3(2) yes
Mo1 . N13 C102 135.6(2) yes
N14 . N13 C102 106.1(3) yes
N13 . N14 C104 109.0(3) yes
N13 . N14 B1 120.6(3) yes
C104 . N14 B1 130.4(3) yes
Mo1 . N15 N16 120.3(2) yes
Mo1 . N15 C107 132.9(2) yes
N16 . N15 C107 106.8(3) yes
N15 . N16 C109 109.0(3) yes
N15 . N16 B1 120.5(3) yes
C109 . N16 B1 130.5(3) yes
C1 2_766 C1 Mo1 170.4(4) yes
Cl32 . C3 Cl31 114.0(4) yes
Cl32 . C3 H31 108.3 no
Cl31 . C3 H31 108.3 no
Cl32 . C3 H32 108.3 no
Cl31 . C3 H32 108.3 no
H31 . C3 H32 109.5 no
Cl41 . C4 Cl42 121.3(5) yes
Cl41 . C4 H41 106.4 no
Cl42 . C4 H41 106.4 no
Cl41 . C4 H42 106.5 no
Cl42 . C4 H42 106.5 no
H41 . C4 H42 109.5 no
Mo1 . C11 O11 178.5(4) yes
Mo1 . C12 O12 177.1(4) yes
C102 . C101 H1011 109.5 no
C102 . C101 H1012 109.5 no
H1011 . C101 H1012 109.5 no
C102 . C101 H1013 109.5 no
H1011 . C101 H1013 109.5 no
H1012 . C101 H1013 109.5 no
C101 . C102 N13 121.9(3) yes
C101 . C102 C103 127.8(3) yes
N13 . C102 C103 110.3(3) yes
C102 . C103 C104 106.0(3) yes
C102 . C103 H1031 127.0 no
C104 . C103 H1031 127.0 no
C103 . C104 N14 108.6(3) yes
C103 . C104 C105 129.3(3) yes
N14 . C104 C105 122.1(3) yes
C104 . C105 H1051 109.5 no
C104 . C105 H1052 109.5 no
H1051 . C105 H1052 109.5 no
C104 . C105 H1053 109.5 no
H1051 . C105 H1053 109.5 no
H1052 . C105 H1053 109.5 no
C107 . C106 H1061 109.5 no
C107 . C106 H1062 109.5 no
H1061 . C106 H1062 109.5 no
C107 . C106 H1063 109.5 no
H1061 . C106 H1063 109.5 no
H1062 . C106 H1063 109.5 no
C106 . C107 N15 121.8(3) yes
C106 . C107 C108 128.5(4) yes
N15 . C107 C108 109.7(3) yes
C107 . C108 C109 106.5(4) yes
C107 . C108 H1081 126.8 no
C109 . C108 H1081 126.8 no
C108 . C109 N16 108.1(3) yes
C108 . C109 C110 129.1(4) yes
N16 . C109 C110 122.9(4) yes
C109 . C110 H1101 109.5 no
C109 . C110 H1102 109.5 no
H1101 . C110 H1102 109.5 no
C109 . C110 H1103 109.5 no
H1101 . C110 H1103 109.5 no
H1102 . C110 H1103 109.5 no
C112 . C111 H1111 109.5 no
C112 . C111 H1112 109.5 no
H1111 . C111 H1112 109.5 no
C112 . C111 H1113 109.5 no
H1111 . C111 H1113 109.5 no
H1112 . C111 H1113 109.5 no
C111 . C112 N11 122.5(3) yes
C111 . C112 C113 128.2(4) yes
N11 . C112 C113 109.3(3) yes
C112 . C113 C114 106.4(4) yes
C112 . C113 H1131 126.8 no
C114 . C113 H1131 126.8 no
C113 . C114 N12 107.9(3) yes
C113 . C114 C115 129.2(4) yes
N12 . C114 C115 122.9(4) yes
C114 . C115 H1151 109.5 no
C114 . C115 H1152 109.5 no
H1151 . C115 H1152 109.5 no
C114 . C115 H1153 109.5 no
H1151 . C115 H1153 109.5 no
H1152 . C115 H1153 109.5 no
N14 . B1 N12 108.7(3) yes
N14 . B1 N16 109.5(3) yes
N12 . B1 N16 109.1(3) yes

loop_
_geom_bond_atom_site_label_1
_geom_bond_atom_site_label_2
_geom_bond_site_symmetry_2
_geom_bond_distance
_geom_bond_publ_flag
Mo1 N11 . 2.222(3) yes
Mo1 N13 . 2.302(3) yes
Mo1 N15 . 2.221(3) yes
Mo1 C1 . 1.857(3) yes
Mo1 C11 . 2.021(5) yes
Mo1 C12 . 2.028(5) yes
Cl31 C3 . 1.728(7) yes
Cl32 C3 . 1.730(7) yes
Cl41 C4 . 1.701(7) yes
Cl42 C4 . 1.629(8) yes
O11 C11 . 1.119(5) yes
O12 C12 . 1.114(5) yes
N11 N12 . 1.373(4) yes
N11 C112 . 1.346(5) yes
N12 C114 . 1.356(5) yes
N12 B1 . 1.547(5) yes
N13 N14 . 1.380(4) yes
N13 C102 . 1.344(5) yes
N14 C104 . 1.351(4) yes
N14 B1 . 1.553(5) yes
N15 N16 . 1.383(4) yes
N15 C107 . 1.343(5) yes
N16 C109 . 1.362(5) yes
N16 B1 . 1.531(5) yes
C1 C1 2_766 1.370(7) yes
C3 H31 . 1.000 no
C3 H32 . 1.000 no
C4 H41 . 1.000 no
C4 H42 . 1.000 no
C101 C102 . 1.518(5) yes
C101 H1011 . 1.000 no
C101 H1012 . 1.000 no
C101 H1013 . 1.000 no
C102 C103 . 1.380(5) yes
C103 C104 . 1.364(5) yes
C103 H1031 . 1.000 no
C104 C105 . 1.498(5) yes
C105 H1051 . 1.000 no
C105 H1052 . 1.000 no
C105 H1053 . 1.000 no
C106 C107 . 1.501(5) yes
C106 H1061 . 1.000 no
C106 H1062 . 1.000 no
C106 H1063 . 1.000 no
C107 C108 . 1.393(5) yes
C108 C109 . 1.371(6) yes
C108 H1081 . 1.000 no
C109 C110 . 1.497(5) yes
C110 H1101 . 1.000 no
C110 H1102 . 1.000 no
C110 H1103 . 1.000 no
C111 C112 . 1.492(5) yes
C111 H1111 . 1.000 no
C111 H1112 . 1.000 no
C111 H1113 . 1.000 no
C112 C113 . 1.392(5) yes
C113 C114 . 1.377(6) yes
C113 H1131 . 1.000 no
C114 C115 . 1.497(5) yes
C115 H1151 . 1.000 no
C115 H1152 . 1.000 no
C115 H1153 . 1.000 no
